data_4081752
loop_
_publ_author_name
'Urbina-Blanco, C\'esar A.'
'Bantreil, Xavier'
'Wappel, Julia'
'Schmid, Thibault E.'
'Slawin, Alexandra M. Z.'
'Slugovc, Christian'
'Cazin, Catherine S. J.'

_publ_section_title
;
 Mixed N-Heterocyclic Carbene/Phosphite Ruthenium Complexes: The Effect of
 a Bulkier NHC.
;
_journal_issue 21
_journal_name_full Organometallics
_journal_page_first 6240
_journal_paper_doi 10.1021/om4004362
_journal_volume 32
_journal_year 2013
_chemical_formula_moiety 'C51 H69 Cl2 N2 O3 P Ru,2(C H2 Cl2)'
_chemical_formula_sum 'C53 H73 Cl6 N2 O3 P Ru'
_chemical_formula_weight 1130.87
_chemical_name_systematic
; 
 ? 
;
_space_group_IT_number 2
_symmetry_cell_setting triclinic
_symmetry_space_group_name_Hall '-P 1'
_symmetry_space_group_name_H-M 'P -1'
_atom_sites_solution_hydrogens geom
_atom_sites_solution_primary direct
_atom_sites_solution_secondary difmap
_audit_creation_method SHELXL-97
_cell_angle_alpha 91.120(11)
_cell_angle_beta 91.163(10)
_cell_angle_gamma 94.297(13)
_cell_formula_units_Z 2
_cell_length_a 12.038(4)
_cell_length_b 12.615(4)
_cell_length_c 18.648(6)
_cell_measurement_reflns_used 8268
_cell_measurement_temperature 93(2)
_cell_measurement_theta_max 29.4
_cell_measurement_theta_min 2.2
_cell_volume 2822.7(16)
_computing_cell_refinement 'CrystalClear (Rigaku Corp., 2004)'
_computing_data_collection 'CrystalClear (Rigaku Corp., 2004)'
_computing_data_reduction 'CrystalClear (Rigaku Corp., 2004)'
_computing_molecular_graphics 'Bruker SHELXTL'
_computing_publication_material 'Bruker SHELXTL'
_computing_structure_refinement 'SHELXL-97 (Sheldrick, 1997)'
_computing_structure_solution 'SHELXS-97 (Sheldrick, 1990)'
_diffrn_ambient_temperature 93(2)
_diffrn_measured_fraction_theta_full 0.974
_diffrn_measured_fraction_theta_max 0.969
_diffrn_measurement_device_type CCD
_diffrn_measurement_method '\w and \f scans'
_diffrn_radiation_monochromator confocal
_diffrn_radiation_source 'rotating anode'
_diffrn_radiation_type MoK\a
_diffrn_radiation_wavelength 0.71073
_diffrn_reflns_av_R_equivalents 0.0763
_diffrn_reflns_av_sigmaI/netI 0.1895
_diffrn_reflns_limit_h_max 14
_diffrn_reflns_limit_h_min -14
_diffrn_reflns_limit_k_max 14
_diffrn_reflns_limit_k_min -15
_diffrn_reflns_limit_l_max 16
_diffrn_reflns_limit_l_min -22
_diffrn_reflns_number 18681
_diffrn_reflns_theta_full 25.00
_diffrn_reflns_theta_max 25.35
_diffrn_reflns_theta_min 2.19
_exptl_absorpt_coefficient_mu 0.631
_exptl_absorpt_correction_T_max 1.000
_exptl_absorpt_correction_T_min 0.938
_exptl_absorpt_correction_type multi-scan
_exptl_absorpt_process_details 'Jacobson, R. (1998) Private communication'
_exptl_crystal_colour Red
_exptl_crystal_density_diffrn 1.331
_exptl_crystal_density_method 'not measured'
_exptl_crystal_description Prism
_exptl_crystal_F_000 1180
_exptl_crystal_size_max 0.10
_exptl_crystal_size_mid 0.04
_exptl_crystal_size_min 0.02
_refine_diff_density_max 0.810
_refine_diff_density_min -0.784
_refine_diff_density_rms 0.098
_refine_ls_extinction_method none
_refine_ls_goodness_of_fit_ref 0.953
_refine_ls_hydrogen_treatment constr
_refine_ls_matrix_type full
_refine_ls_number_parameters 596
_refine_ls_number_reflns 10025
_refine_ls_number_restraints 0
_refine_ls_restrained_S_all 0.953
_refine_ls_R_factor_all 0.1091
_refine_ls_R_factor_gt 0.0572
_refine_ls_shift/su_max 0.015
_refine_ls_shift/su_mean 0.000
_refine_ls_structure_factor_coef Fsqd
_refine_ls_weighting_details 'calc w=1/[\s^2^(Fo^2^)+(0.0149P)^2^+0.0000P] where P=(Fo^2^+2Fc^2^)/3'
_refine_ls_weighting_scheme calc
_refine_ls_wR_factor_gt 0.0889
_refine_ls_wR_factor_ref 0.1055
_reflns_number_gt 6144
_reflns_number_total 10025
_reflns_threshold_expression >2sigma(I)
_cod_data_source_file om4004362_si_001.cif
_cod_data_source_block 2a
_cod_depositor_comments
;
The following automatic conversions were performed:

'_symmetry_cell_setting' value 'Triclinic' changed to 'triclinic'
according to /home/saulius/struct/CIF-dictionaries/cif_core.dic
dictionary named 'cif_core.dic' version 2.4.2 from 2011-04-26.

Automatic conversion script
Id: cif_fix_values 1891 2012-01-12 08:04:46Z andrius 
;
_cod_original_sg_symbol_H-M P-1
_cod_database_code 4081752

loop_
_symmetry_equiv_pos_as_xyz
'x, y, z'
'-x, -y, -z'

loop_
_atom_site_label
_atom_site_type_symbol
_atom_site_fract_x
_atom_site_fract_y
_atom_site_fract_z
_atom_site_U_iso_or_equiv
_atom_site_adp_type
_atom_site_occupancy
_atom_site_symmetry_multiplicity
_atom_site_calc_flag
_atom_site_refinement_flags
Ru1 Ru 0.78243(4) 0.25792(3) 0.75922(2) 0.01827(12) Uani 1 1 d .
Cl1 Cl 0.65873(11) 0.39578(9) 0.74959(7) 0.0253(3) Uani 1 1 d .
Cl2 Cl 0.93202(10) 0.14551(9) 0.75687(6) 0.0229(3) Uani 1 1 d .
C1 C 0.7650(4) 0.2075(4) 0.6496(3) 0.0198(12) Uani 1 1 d .
N2 N 0.8307(3) 0.2572(3) 0.6004(2) 0.0167(10) Uani 1 1 d .
C3 C 0.8464(4) 0.1904(3) 0.5368(3) 0.0224(12) Uani 1 1 d .
H3A H 0.9206 0.1614 0.5379 0.027 Uiso 1 1 calc R
H3B H 0.8379 0.2306 0.4922 0.027 Uiso 1 1 calc R
C4 C 0.7537(4) 0.1027(3) 0.5430(3) 0.0238(13) Uani 1 1 d .
H4A H 0.6907 0.1133 0.5096 0.029 Uiso 1 1 calc R
H4B H 0.7810 0.0318 0.5337 0.029 Uiso 1 1 calc R
N5 N 0.7218(3) 0.1160(3) 0.6186(2) 0.0175(10) Uani 1 1 d .
C6 C 0.8849(4) 0.3636(4) 0.6058(2) 0.0191(12) Uani 1 1 d .
C7 C 0.9998(4) 0.3780(4) 0.6163(3) 0.0234(13) Uani 1 1 d .
C8 C 1.0520(5) 0.4809(4) 0.6145(3) 0.0283(13) Uani 1 1 d .
H8A H 1.1304 0.4923 0.6216 0.034 Uiso 1 1 calc R
C9 C 0.9883(5) 0.5660(4) 0.6024(3) 0.0295(14) Uani 1 1 d .
H9A H 1.0234 0.6359 0.6020 0.035 Uiso 1 1 calc R
C10 C 0.8751(5) 0.5508(4) 0.5909(3) 0.0299(14) Uani 1 1 d .
H10A H 0.8338 0.6107 0.5823 0.036 Uiso 1 1 calc R
C11 C 0.8193(4) 0.4505(4) 0.5916(2) 0.0199(12) Uani 1 1 d .
C12 C 1.0738(4) 0.2847(4) 0.6269(3) 0.0235(13) Uani 1 1 d .
H12A H 1.0238 0.2191 0.6343 0.028 Uiso 1 1 calc R
C13 C 1.1411(4) 0.2666(4) 0.5589(3) 0.0325(14) Uani 1 1 d .
H13A H 1.0900 0.2549 0.5174 0.049 Uiso 1 1 calc R
H13B H 1.1839 0.2042 0.5649 0.049 Uiso 1 1 calc R
H13C H 1.1923 0.3293 0.5511 0.049 Uiso 1 1 calc R
C14 C 1.1513(4) 0.3015(4) 0.6926(3) 0.0317(14) Uani 1 1 d .
H14A H 1.1071 0.3124 0.7353 0.048 Uiso 1 1 calc R
H14B H 1.2030 0.3642 0.6859 0.048 Uiso 1 1 calc R
H14C H 1.1936 0.2388 0.6988 0.048 Uiso 1 1 calc R
C15 C 0.6963(4) 0.4349(4) 0.5734(3) 0.0253(13) Uani 1 1 d .
H15A H 0.6642 0.3735 0.6013 0.030 Uiso 1 1 calc R
C16 C 0.6758(5) 0.4078(4) 0.4928(3) 0.0384(16) Uani 1 1 d .
H16A H 0.7149 0.3450 0.4798 0.058 Uiso 1 1 calc R
H16B H 0.7037 0.4681 0.4643 0.058 Uiso 1 1 calc R
H16C H 0.5957 0.3930 0.4832 0.058 Uiso 1 1 calc R
C17 C 0.6318(4) 0.5333(4) 0.5926(3) 0.0343(15) Uani 1 1 d .
H17A H 0.6428 0.5510 0.6438 0.051 Uiso 1 1 calc R
H17B H 0.5522 0.5172 0.5819 0.051 Uiso 1 1 calc R
H17C H 0.6597 0.5939 0.5643 0.051 Uiso 1 1 calc R
C18 C 0.6259(4) 0.0511(3) 0.6418(3) 0.0184(12) Uani 1 1 d .
C19 C 0.5195(4) 0.0837(4) 0.6235(3) 0.0216(13) Uani 1 1 d .
C20 C 0.4276(5) 0.0173(4) 0.6421(3) 0.0327(14) Uani 1 1 d .
H20A H 0.3548 0.0373 0.6310 0.039 Uiso 1 1 calc R
C21 C 0.4401(5) -0.0767(4) 0.6762(3) 0.0342(15) Uani 1 1 d .
H21A H 0.3761 -0.1201 0.6893 0.041 Uiso 1 1 calc R
C22 C 0.5456(5) -0.1087(4) 0.6917(3) 0.0306(15) Uani 1 1 d .
H22A H 0.5533 -0.1746 0.7144 0.037 Uiso 1 1 calc R
C23 C 0.6396(5) -0.0451(4) 0.6745(3) 0.0243(13) Uani 1 1 d .
C24 C 0.5028(4) 0.1838(3) 0.5812(3) 0.0225(13) Uani 1 1 d .
H24A H 0.5781 0.2177 0.5701 0.027 Uiso 1 1 calc R
C25 C 0.4408(5) 0.1559(4) 0.5092(3) 0.0333(15) Uani 1 1 d .
H25A H 0.4819 0.1050 0.4818 0.050 Uiso 1 1 calc R
H25B H 0.4355 0.2206 0.4815 0.050 Uiso 1 1 calc R
H25C H 0.3658 0.1242 0.5184 0.050 Uiso 1 1 calc R
C26 C 0.4411(4) 0.2649(3) 0.6250(3) 0.0280(14) Uani 1 1 d .
H26A H 0.4822 0.2822 0.6701 0.042 Uiso 1 1 calc R
H26B H 0.3661 0.2343 0.6354 0.042 Uiso 1 1 calc R
H26C H 0.4359 0.3297 0.5973 0.042 Uiso 1 1 calc R
C27 C 0.7562(5) -0.0840(4) 0.6881(3) 0.0286(14) Uani 1 1 d .
H27A H 0.8122 -0.0214 0.6871 0.034 Uiso 1 1 calc R
C28 C 0.7840(5) -0.1638(4) 0.6294(3) 0.0399(17) Uani 1 1 d .
H28A H 0.7777 -0.1312 0.5824 0.060 Uiso 1 1 calc R
H28B H 0.7319 -0.2271 0.6312 0.060 Uiso 1 1 calc R
H28C H 0.8603 -0.1841 0.6372 0.060 Uiso 1 1 calc R
C29 C 0.7670(5) -0.1387(4) 0.7614(3) 0.0461(19) Uani 1 1 d .
H29A H 0.7495 -0.0892 0.8000 0.069 Uiso 1 1 calc R
H29B H 0.8433 -0.1592 0.7683 0.069 Uiso 1 1 calc R
H29C H 0.7149 -0.2022 0.7622 0.069 Uiso 1 1 calc R
P30 P 0.84586(12) 0.33696(10) 0.86854(7) 0.0209(3) Uani 1 1 d .
C31 C 0.6837(4) 0.1654(3) 0.8068(3) 0.0198(12) Uani 1 1 d .
C32 C 0.5632(4) 0.1553(3) 0.7952(3) 0.0227(13) Uani 1 1 d .
H32A H 0.5249 0.1959 0.7616 0.027 Uiso 1 1 calc R
C33 C 0.5119(4) 0.0816(4) 0.8378(3) 0.0224(13) Uani 1 1 d .
C34 C 0.6009(5) 0.0359(3) 0.8814(3) 0.0218(13) Uani 1 1 d .
C35 C 0.5930(5) -0.0409(4) 0.9345(3) 0.0300(14) Uani 1 1 d .
H35A H 0.5235 -0.0754 0.9470 0.036 Uiso 1 1 calc R
C36 C 0.6924(5) -0.0643(4) 0.9682(3) 0.0325(15) Uani 1 1 d .
H36A H 0.6900 -0.1182 1.0032 0.039 Uiso 1 1 calc R
C37 C 0.7936(5) -0.0129(4) 0.9532(3) 0.0298(15) Uani 1 1 d .
H37A H 0.8590 -0.0298 0.9786 0.036 Uiso 1 1 calc R
C38 C 0.8003(5) 0.0648(3) 0.9001(3) 0.0247(13) Uani 1 1 d .
H38A H 0.8700 0.1003 0.8890 0.030 Uiso 1 1 calc R
C39 C 0.7037(4) 0.0888(4) 0.8642(3) 0.0188(12) Uani 1 1 d .
C40 C 0.3916(5) 0.0536(4) 0.8423(3) 0.0263(13) Uani 1 1 d .
C41 C 0.3156(5) 0.1325(4) 0.8359(3) 0.0294(14) Uani 1 1 d .
H41A H 0.3424 0.2040 0.8283 0.035 Uiso 1 1 calc R
C42 C 0.2019(5) 0.1069(5) 0.8406(3) 0.0407(16) Uani 1 1 d .
H42A H 0.1513 0.1608 0.8362 0.049 Uiso 1 1 calc R
C43 C 0.1621(5) 0.0027(5) 0.8516(3) 0.0443(17) Uani 1 1 d .
H43A H 0.0844 -0.0148 0.8556 0.053 Uiso 1 1 calc R
C44 C 0.2361(5) -0.0758(5) 0.8568(3) 0.0415(16) Uani 1 1 d .
H44A H 0.2087 -0.1475 0.8634 0.050 Uiso 1 1 calc R
C45 C 0.3481(5) -0.0512(4) 0.8527(3) 0.0317(14) Uani 1 1 d .
H45A H 0.3976 -0.1060 0.8570 0.038 Uiso 1 1 calc R
O46 O 0.7687(3) 0.3351(2) 0.93783(17) 0.0261(9) Uani 1 1 d .
C46 C 0.6506(5) 0.3541(4) 0.9356(3) 0.0329(14) Uani 1 1 d .
H46A H 0.6174 0.3283 0.8883 0.039 Uiso 1 1 calc R
C47 C 0.6362(5) 0.4709(4) 0.9446(3) 0.0386(16) Uani 1 1 d .
H47A H 0.6707 0.5091 0.9045 0.058 Uiso 1 1 calc R
H47B H 0.6720 0.4974 0.9898 0.058 Uiso 1 1 calc R
H47C H 0.5566 0.4823 0.9452 0.058 Uiso 1 1 calc R
C48 C 0.5973(5) 0.2877(4) 0.9952(3) 0.0491(18) Uani 1 1 d .
H48A H 0.6089 0.2125 0.9864 0.074 Uiso 1 1 calc R
H48B H 0.5173 0.2970 0.9959 0.074 Uiso 1 1 calc R
H48C H 0.6316 0.3109 1.0415 0.074 Uiso 1 1 calc R
O49 O 0.8758(3) 0.4633(2) 0.86464(17) 0.0234(9) Uani 1 1 d .
C49 C 0.9289(5) 0.5107(4) 0.8014(3) 0.0275(14) Uani 1 1 d .
H49A H 0.9151 0.4610 0.7592 0.033 Uiso 1 1 calc R
C50 C 0.8708(5) 0.6114(3) 0.7884(3) 0.0364(16) Uani 1 1 d .
H50A H 0.7911 0.5933 0.7795 0.055 Uiso 1 1 calc R
H50B H 0.9028 0.6474 0.7467 0.055 Uiso 1 1 calc R
H50C H 0.8811 0.6587 0.8308 0.055 Uiso 1 1 calc R
C51 C 1.0514(5) 0.5291(4) 0.8156(3) 0.0402(16) Uani 1 1 d .
H51A H 1.0830 0.4609 0.8238 0.060 Uiso 1 1 calc R
H51B H 1.0649 0.5754 0.8582 0.060 Uiso 1 1 calc R
H51C H 1.0866 0.5630 0.7741 0.060 Uiso 1 1 calc R
O52 O 0.9548(3) 0.2920(2) 0.90254(17) 0.0235(9) Uani 1 1 d .
C52 C 0.9976(5) 0.3232(4) 0.9749(3) 0.0323(15) Uani 1 1 d .
H52A H 0.9645 0.3898 0.9911 0.039 Uiso 1 1 calc R
C53 C 1.1207(5) 0.3428(5) 0.9709(3) 0.0521(19) Uani 1 1 d .
H53A H 1.1388 0.4014 0.9384 0.078 Uiso 1 1 calc R
H53B H 1.1526 0.2784 0.9530 0.078 Uiso 1 1 calc R
H53C H 1.1519 0.3615 1.0189 0.078 Uiso 1 1 calc R
C54 C 0.9641(5) 0.2340(4) 1.0249(3) 0.0440(18) Uani 1 1 d .
H54A H 0.8826 0.2237 1.0260 0.066 Uiso 1 1 calc R
H54B H 0.9935 0.2523 1.0734 0.066 Uiso 1 1 calc R
H54C H 0.9944 0.1683 1.0080 0.066 Uiso 1 1 calc R
C61 C 0.9117(5) 0.0453(4) 0.3197(3) 0.0403(17) Uani 1 1 d .
H61A H 0.8476 -0.0004 0.2997 0.048 Uiso 1 1 calc R
H61B H 0.9779 0.0319 0.2912 0.048 Uiso 1 1 calc R
Cl3 Cl 0.88350(15) 0.18013(11) 0.31289(9) 0.0577(6) Uani 1 1 d .
Cl4 Cl 0.93637(17) 0.01256(12) 0.40994(9) 0.0598(5) Uani 1 1 d .
C62 C 0.4292(7) 0.5386(7) 0.7722(5) 0.122(4) Uani 1 1 d .
H62A H 0.4925 0.5767 0.7989 0.146 Uiso 1 1 calc R
H62B H 0.4606 0.4928 0.7352 0.146 Uiso 1 1 calc R
Cl5 Cl 0.3560(2) 0.6282(2) 0.7310(2) 0.1830(17) Uani 1 1 d .
Cl6 Cl 0.35266(19) 0.45603(17) 0.83255(12) 0.0914(7) Uani 1 1 d .

loop_
_atom_site_aniso_label
_atom_site_aniso_U_11
_atom_site_aniso_U_22
_atom_site_aniso_U_33
_atom_site_aniso_U_23
_atom_site_aniso_U_13
_atom_site_aniso_U_12
Ru1 0.0179(3) 0.0197(2) 0.0173(2) 0.00004(17) -0.00065(18) 0.00211(18)
Cl1 0.0271(8) 0.0218(7) 0.0279(8) 0.0018(5) -0.0019(6) 0.0076(6)
Cl2 0.0190(8) 0.0273(7) 0.0229(7) -0.0018(5) -0.0011(6) 0.0070(6)
C1 0.020(3) 0.021(3) 0.020(3) 0.004(2) 0.000(2) 0.011(2)
N2 0.017(3) 0.016(2) 0.017(2) -0.0007(17) 0.0027(19) -0.0016(18)
C3 0.027(3) 0.025(3) 0.015(3) -0.002(2) 0.002(2) 0.003(2)
C4 0.025(4) 0.024(3) 0.023(3) -0.009(2) 0.004(3) 0.002(2)
N5 0.023(3) 0.017(2) 0.013(2) -0.0025(17) 0.002(2) 0.0011(19)
C6 0.018(3) 0.028(3) 0.010(3) 0.003(2) 0.004(2) -0.006(2)
C7 0.025(4) 0.028(3) 0.016(3) 0.003(2) 0.005(2) -0.005(2)
C8 0.019(3) 0.035(3) 0.029(3) 0.005(2) 0.001(3) -0.011(3)
C9 0.036(4) 0.028(3) 0.024(3) 0.002(2) 0.007(3) -0.007(3)
C10 0.031(4) 0.031(3) 0.028(3) 0.008(2) 0.008(3) -0.001(3)
C11 0.024(3) 0.024(3) 0.012(3) 0.005(2) 0.002(2) 0.000(2)
C12 0.019(3) 0.028(3) 0.024(3) 0.007(2) 0.000(3) 0.003(2)
C13 0.020(3) 0.051(4) 0.027(3) 0.004(3) 0.005(3) 0.002(3)
C14 0.028(4) 0.037(3) 0.030(3) 0.002(3) -0.005(3) -0.001(3)
C15 0.027(4) 0.022(3) 0.027(3) 0.013(2) 0.002(3) 0.002(2)
C16 0.031(4) 0.051(4) 0.034(4) 0.008(3) -0.002(3) 0.003(3)
C17 0.034(4) 0.027(3) 0.043(4) 0.010(3) 0.000(3) 0.009(3)
C18 0.020(3) 0.016(3) 0.018(3) -0.001(2) 0.001(2) -0.006(2)
C19 0.021(3) 0.021(3) 0.023(3) -0.010(2) 0.000(2) 0.005(2)
C20 0.021(4) 0.043(3) 0.033(4) -0.006(3) 0.004(3) -0.005(3)
C21 0.041(4) 0.030(3) 0.030(4) -0.002(3) 0.006(3) -0.010(3)
C22 0.048(4) 0.018(3) 0.025(3) 0.000(2) -0.002(3) -0.001(3)
C23 0.030(4) 0.022(3) 0.020(3) 0.001(2) 0.000(3) -0.005(2)
C24 0.023(3) 0.019(3) 0.026(3) -0.002(2) 0.000(3) 0.006(2)
C25 0.040(4) 0.032(3) 0.029(3) -0.010(3) -0.009(3) 0.012(3)
C26 0.026(4) 0.026(3) 0.034(4) 0.003(2) -0.001(3) 0.008(2)
C27 0.038(4) 0.016(3) 0.031(3) -0.004(2) -0.012(3) 0.002(2)
C28 0.035(4) 0.044(4) 0.042(4) -0.002(3) -0.006(3) 0.016(3)
C29 0.077(5) 0.036(3) 0.028(4) -0.004(3) -0.014(4) 0.025(3)
P30 0.0213(9) 0.0231(7) 0.0183(8) -0.0002(6) 0.0003(6) 0.0022(6)
C31 0.023(3) 0.013(3) 0.023(3) -0.003(2) 0.002(2) 0.000(2)
C32 0.021(3) 0.021(3) 0.026(3) 0.000(2) -0.003(3) 0.002(2)
C33 0.023(3) 0.023(3) 0.021(3) 0.004(2) 0.001(3) -0.002(2)
C34 0.032(4) 0.020(3) 0.014(3) 0.000(2) -0.002(3) 0.003(2)
C35 0.034(4) 0.027(3) 0.029(3) 0.003(2) 0.005(3) -0.002(3)
C36 0.037(4) 0.031(3) 0.030(4) 0.010(3) 0.002(3) 0.004(3)
C37 0.037(4) 0.027(3) 0.028(3) 0.003(2) -0.004(3) 0.014(3)
C38 0.030(4) 0.019(3) 0.025(3) 0.005(2) 0.005(3) 0.004(2)
C39 0.017(3) 0.021(3) 0.019(3) 0.004(2) 0.008(2) -0.001(2)
C40 0.026(4) 0.036(3) 0.016(3) 0.003(2) -0.002(3) -0.005(3)
C41 0.026(4) 0.046(3) 0.015(3) 0.007(2) -0.002(3) -0.005(3)
C42 0.033(4) 0.063(4) 0.027(4) 0.011(3) -0.001(3) 0.002(3)
C43 0.023(4) 0.085(5) 0.025(4) 0.017(3) 0.003(3) -0.003(4)
C44 0.033(4) 0.061(4) 0.028(4) 0.012(3) 0.001(3) -0.018(3)
C45 0.031(4) 0.038(3) 0.025(3) 0.005(3) 0.001(3) -0.002(3)
O46 0.029(2) 0.032(2) 0.018(2) -0.0054(15) 0.0027(18) 0.0026(17)
C46 0.027(4) 0.044(4) 0.027(4) -0.002(3) 0.003(3) -0.002(3)
C47 0.040(4) 0.028(3) 0.048(4) -0.006(3) 0.010(3) 0.005(3)
C48 0.050(5) 0.049(4) 0.047(4) -0.002(3) 0.029(4) -0.008(3)
O49 0.031(2) 0.0206(18) 0.019(2) 0.0009(15) 0.0023(17) 0.0008(16)
C49 0.036(4) 0.025(3) 0.020(3) 0.001(2) 0.006(3) -0.005(3)
C50 0.054(5) 0.018(3) 0.036(4) 0.004(2) -0.007(3) -0.002(3)
C51 0.036(4) 0.030(3) 0.055(4) 0.003(3) 0.009(3) 0.000(3)
O52 0.025(2) 0.0305(19) 0.015(2) -0.0031(15) -0.0072(17) 0.0054(16)
C52 0.035(4) 0.036(3) 0.026(3) -0.007(3) -0.008(3) 0.003(3)
C53 0.040(5) 0.078(5) 0.035(4) 0.005(3) -0.017(3) -0.012(4)
C54 0.066(5) 0.040(3) 0.024(4) 0.005(3) -0.016(3) -0.010(3)
C61 0.057(5) 0.034(3) 0.031(4) -0.006(3) 0.005(3) 0.010(3)
Cl3 0.0633(13) 0.0354(9) 0.0740(13) -0.0098(8) -0.0220(11) 0.0100(8)
Cl4 0.0925(16) 0.0523(10) 0.0371(10) -0.0032(8) 0.0173(10) 0.0179(10)
C62 0.069(7) 0.148(8) 0.161(10) 0.088(7) 0.066(6) 0.056(6)
Cl5 0.091(2) 0.121(2) 0.345(5) 0.130(3) 0.026(3) 0.0230(18)
Cl6 0.0648(16) 0.1204(17) 0.0873(17) 0.0132(13) -0.0057(14) -0.0058(13)

loop_
_atom_type_symbol
_atom_type_description
_atom_type_scat_dispersion_real
_atom_type_scat_dispersion_imag
_atom_type_scat_source
C C 0.0033 0.0016 'International Tables Vol C Tables 4.2.6.8 and 6.1.1.4'
H H 0.0000 0.0000 'International Tables Vol C Tables 4.2.6.8 and 6.1.1.4'
N N 0.0061 0.0033 'International Tables Vol C Tables 4.2.6.8 and 6.1.1.4'
O O 0.0106 0.0060 'International Tables Vol C Tables 4.2.6.8 and 6.1.1.4'
P P 0.1023 0.0942 'International Tables Vol C Tables 4.2.6.8 and 6.1.1.4'
Cl Cl 0.1484 0.1585 'International Tables Vol C Tables 4.2.6.8 and 6.1.1.4'
Ru Ru -1.2594 0.8363 'International Tables Vol C Tables 4.2.6.8 and 6.1.1.4'

loop_
_geom_angle_atom_site_label_1
_geom_angle_atom_site_label_2
_geom_angle_atom_site_label_3
_geom_angle
C31 Ru1 C1 104.3(2)
C31 Ru1 P30 90.56(15)
C1 Ru1 P30 164.48(16)
C31 Ru1 Cl2 96.55(14)
C1 Ru1 Cl2 82.09(12)
P30 Ru1 Cl2 92.04(5)
C31 Ru1 Cl1 95.29(14)
C1 Ru1 Cl1 95.29(11)
P30 Ru1 Cl1 87.52(5)
Cl2 Ru1 Cl1 168.15(5)
N5 C1 N2 106.8(4)
N5 C1 Ru1 131.7(4)
N2 C1 Ru1 119.0(3)
C1 N2 C6 127.3(4)
C1 N2 C3 112.9(4)
C6 N2 C3 119.9(4)
N2 C3 C4 102.4(4)
N5 C4 C3 101.6(4)
C1 N5 C18 126.6(4)
C1 N5 C4 113.4(4)
C18 N5 C4 116.8(4)
C7 C6 C11 121.7(4)
C7 C6 N2 120.0(4)
C11 C6 N2 117.9(4)
C6 C7 C8 119.1(4)
C6 C7 C12 122.8(4)
C8 C7 C12 118.0(5)
C9 C8 C7 119.4(5)
C10 C9 C8 121.1(5)
C9 C10 C11 121.9(5)
C10 C11 C6 116.7(5)
C10 C11 C15 120.9(4)
C6 C11 C15 122.3(4)
C14 C12 C7 112.2(4)
C14 C12 C13 110.6(4)
C7 C12 C13 110.2(4)
C11 C15 C16 111.3(5)
C11 C15 C17 113.2(4)
C16 C15 C17 108.3(4)
C23 C18 C19 121.9(5)
C23 C18 N5 120.1(4)
C19 C18 N5 117.7(4)
C20 C19 C18 117.3(5)
C20 C19 C24 119.9(5)
C18 C19 C24 122.7(5)
C21 C20 C19 121.3(5)
C20 C21 C22 120.4(6)
C23 C22 C21 120.4(5)
C22 C23 C18 118.6(5)
C22 C23 C27 120.1(4)
C18 C23 C27 121.3(5)
C19 C24 C26 111.7(4)
C19 C24 C25 110.9(4)
C26 C24 C25 110.8(4)
C28 C27 C23 110.6(4)
C28 C27 C29 107.8(4)
C23 C27 C29 112.7(5)
O52 P30 O46 99.70(18)
O52 P30 O49 104.47(18)
O46 P30 O49 99.01(17)
O52 P30 Ru1 115.60(12)
O46 P30 Ru1 121.55(14)
O49 P30 Ru1 113.82(13)
C32 C31 C39 104.2(4)
C32 C31 Ru1 125.2(3)
C39 C31 Ru1 130.6(4)
C33 C32 C31 112.4(4)
C32 C33 C40 127.1(4)
C32 C33 C34 106.9(5)
C40 C33 C34 126.0(5)
C35 C34 C39 121.6(4)
C35 C34 C33 130.1(5)
C39 C34 C33 108.1(4)
C36 C35 C34 116.7(5)
C37 C36 C35 123.0(5)
C36 C37 C38 119.8(5)
C39 C38 C37 119.1(5)
C38 C39 C34 119.8(4)
C38 C39 C31 131.8(5)
C34 C39 C31 108.4(4)
C45 C40 C41 117.6(5)
C45 C40 C33 122.0(5)
C41 C40 C33 120.4(5)
C42 C41 C40 120.7(5)
C41 C42 C43 120.0(5)
C44 C43 C42 119.7(6)
C45 C44 C43 120.6(6)
C44 C45 C40 121.3(5)
C46 O46 P30 123.9(3)
O46 C46 C47 110.2(4)
O46 C46 C48 106.0(4)
C47 C46 C48 113.1(5)
C49 O49 P30 121.1(3)
O49 C49 C51 109.3(4)
O49 C49 C50 105.3(4)
C51 C49 C50 114.0(4)
C52 O52 P30 122.6(3)
O52 C52 C53 107.7(5)
O52 C52 C54 108.0(4)
C53 C52 C54 112.1(4)
Cl4 C61 Cl3 110.9(3)
Cl5 C62 Cl6 115.0(5)

loop_
_geom_bond_atom_site_label_1
_geom_bond_atom_site_label_2
_geom_bond_distance
Ru1 C31 1.854(5)
Ru1 C1 2.130(5)
Ru1 P30 2.3402(15)
Ru1 Cl2 2.3746(13)
Ru1 Cl1 2.3797(13)
C1 N5 1.344(5)
C1 N2 1.356(6)
N2 C6 1.448(6)
N2 C3 1.465(5)
C3 C4 1.519(7)
C4 N5 1.480(6)
N5 C18 1.443(6)
C6 C7 1.391(7)
C6 C11 1.424(6)
C7 C8 1.400(6)
C7 C12 1.542(6)
C8 C9 1.384(6)
C9 C10 1.373(7)
C10 C11 1.388(6)
C11 C15 1.509(7)
C12 C14 1.527(6)
C12 C13 1.540(7)
C15 C16 1.545(7)
C15 C17 1.553(6)
C18 C23 1.389(6)
C18 C19 1.412(6)
C19 C20 1.390(7)
C19 C24 1.526(6)
C20 C21 1.372(7)
C21 C22 1.388(7)
C22 C23 1.384(7)
C23 C27 1.538(7)
C24 C26 1.539(6)
C24 C25 1.544(6)
C27 C28 1.531(6)
C27 C29 1.551(7)
P30 O52 1.592(3)
P30 O46 1.606(4)
P30 O49 1.611(3)
C31 C32 1.458(6)
C31 C39 1.483(6)
C32 C33 1.356(7)
C33 C40 1.469(7)
C33 C34 1.489(6)
C34 C35 1.399(7)
C34 C39 1.407(7)
C35 C36 1.394(6)
C36 C37 1.373(8)
C37 C38 1.406(7)
C38 C39 1.386(6)
C40 C45 1.404(7)
C40 C41 1.406(6)
C41 C42 1.388(8)
C42 C43 1.385(7)
C43 C44 1.384(7)
C44 C45 1.365(8)
O46 C46 1.458(6)
C46 C47 1.502(6)
C46 C48 1.528(7)
O49 C49 1.469(6)
C49 C51 1.493(7)
C49 C50 1.517(6)
O52 C52 1.470(5)
C52 C53 1.488(8)
C52 C54 1.513(7)
C61 Cl4 1.766(5)
C61 Cl3 1.765(5)
C62 Cl5 1.672(7)
C62 Cl6 1.773(8)

loop_
_geom_torsion_atom_site_label_1
_geom_torsion_atom_site_label_2
_geom_torsion_atom_site_label_3
_geom_torsion_atom_site_label_4
_geom_torsion
C31 Ru1 C1 N5 -17.9(5)
P30 Ru1 C1 N5 145.4(4)
Cl2 Ru1 C1 N5 76.9(4)
Cl1 Ru1 C1 N5 -114.8(4)
C31 Ru1 C1 N2 -177.2(3)
P30 Ru1 C1 N2 -13.9(7)
Cl2 Ru1 C1 N2 -82.4(3)
Cl1 Ru1 C1 N2 86.0(3)
N5 C1 N2 C6 172.3(4)
Ru1 C1 N2 C6 -23.7(6)
N5 C1 N2 C3 -8.8(5)
Ru1 C1 N2 C3 155.2(3)
C1 N2 C3 C4 16.1(5)
C6 N2 C3 C4 -164.9(4)
N2 C3 C4 N5 -15.8(4)
N2 C1 N5 C18 -162.1(4)
Ru1 C1 N5 C18 36.8(7)
N2 C1 N5 C4 -3.0(5)
Ru1 C1 N5 C4 -164.1(3)
C3 C4 N5 C1 12.5(5)
C3 C4 N5 C18 173.8(4)
C1 N2 C6 C7 108.1(6)
C3 N2 C6 C7 -70.7(6)
C1 N2 C6 C11 -79.1(6)
C3 N2 C6 C11 102.1(5)
C11 C6 C7 C8 1.4(8)
N2 C6 C7 C8 173.9(4)
C11 C6 C7 C12 -175.9(4)
N2 C6 C7 C12 -3.3(7)
C6 C7 C8 C9 0.1(8)
C12 C7 C8 C9 177.5(4)
C7 C8 C9 C10 -1.1(8)
C8 C9 C10 C11 0.6(8)
C9 C10 C11 C6 0.8(8)
C9 C10 C11 C15 -175.4(5)
C7 C6 C11 C10 -1.8(7)
N2 C6 C11 C10 -174.5(4)
C7 C6 C11 C15 174.3(5)
N2 C6 C11 C15 1.6(7)
C6 C7 C12 C14 -129.8(5)
C8 C7 C12 C14 52.9(6)
C6 C7 C12 C13 106.5(6)
C8 C7 C12 C13 -70.9(6)
C10 C11 C15 C16 92.7(6)
C6 C11 C15 C16 -83.2(6)
C10 C11 C15 C17 -29.6(7)
C6 C11 C15 C17 154.5(5)
C1 N5 C18 C23 -107.0(5)
C4 N5 C18 C23 94.5(5)
C1 N5 C18 C19 79.2(6)
C4 N5 C18 C19 -79.3(5)
C23 C18 C19 C20 2.5(7)
N5 C18 C19 C20 176.1(4)
C23 C18 C19 C24 -174.0(4)
N5 C18 C19 C24 -0.3(7)
C18 C19 C20 C21 -0.7(7)
C24 C19 C20 C21 175.9(4)
C19 C20 C21 C22 -1.3(8)
C20 C21 C22 C23 1.5(8)
C21 C22 C23 C18 0.3(8)
C21 C22 C23 C27 -176.6(5)
C19 C18 C23 C22 -2.3(7)
N5 C18 C23 C22 -175.8(4)
C19 C18 C23 C27 174.6(4)
N5 C18 C23 C27 1.1(7)
C20 C19 C24 C26 65.7(6)
C18 C19 C24 C26 -117.9(5)
C20 C19 C24 C25 -58.3(6)
C18 C19 C24 C25 118.0(5)
C22 C23 C27 C28 78.4(6)
C18 C23 C27 C28 -98.5(6)
C22 C23 C27 C29 -42.3(6)
C18 C23 C27 C29 140.8(5)
C31 Ru1 P30 O52 95.2(2)
C1 Ru1 P30 O52 -68.7(5)
Cl2 Ru1 P30 O52 -1.38(17)
Cl1 Ru1 P30 O52 -169.53(16)
C31 Ru1 P30 O46 -25.7(2)
C1 Ru1 P30 O46 170.5(4)
Cl2 Ru1 P30 O46 -122.26(15)
Cl1 Ru1 P30 O46 69.59(15)
C31 Ru1 P30 O49 -143.8(2)
C1 Ru1 P30 O49 52.3(5)
Cl2 Ru1 P30 O49 119.58(16)
Cl1 Ru1 P30 O49 -48.57(16)
C1 Ru1 C31 C32 -62.6(4)
P30 Ru1 C31 C32 121.8(4)
Cl2 Ru1 C31 C32 -146.1(4)
Cl1 Ru1 C31 C32 34.2(4)
C1 Ru1 C31 C39 119.0(4)
P30 Ru1 C31 C39 -56.6(4)
Cl2 Ru1 C31 C39 35.5(4)
Cl1 Ru1 C31 C39 -144.1(4)
C39 C31 C32 C33 -1.0(5)
Ru1 C31 C32 C33 -179.7(3)
C31 C32 C33 C40 177.6(5)
C31 C32 C33 C34 -0.6(6)
C32 C33 C34 C35 178.4(5)
C40 C33 C34 C35 0.1(8)
C32 C33 C34 C39 2.2(5)
C40 C33 C34 C39 -176.1(5)
C39 C34 C35 C36 -1.6(7)
C33 C34 C35 C36 -177.3(5)
C34 C35 C36 C37 2.5(8)
C35 C36 C37 C38 -2.0(8)
C36 C37 C38 C39 0.6(7)
C37 C38 C39 C34 0.3(7)
C37 C38 C39 C31 179.9(5)
C35 C34 C39 C38 0.3(7)
C33 C34 C39 C38 176.9(4)
C35 C34 C39 C31 -179.4(4)
C33 C34 C39 C31 -2.8(5)
C32 C31 C39 C38 -177.2(5)
Ru1 C31 C39 C38 1.4(8)
C32 C31 C39 C34 2.4(5)
Ru1 C31 C39 C34 -179.0(3)
C32 C33 C40 C45 143.6(5)
C34 C33 C40 C45 -38.5(8)
C32 C33 C40 C41 -36.2(8)
C34 C33 C40 C41 141.7(5)
C45 C40 C41 C42 0.6(8)
C33 C40 C41 C42 -179.6(5)
C40 C41 C42 C43 0.0(8)
C41 C42 C43 C44 -1.0(8)
C42 C43 C44 C45 1.4(9)
C43 C44 C45 C40 -0.7(9)
C41 C40 C45 C44 -0.3(8)
C33 C40 C45 C44 179.9(5)
O52 P30 O46 C46 -170.7(3)
O49 P30 O46 C46 82.8(4)
Ru1 P30 O46 C46 -42.4(4)
P30 O46 C46 C47 -88.5(5)
P30 O46 C46 C48 148.8(3)
O52 P30 O49 C49 89.3(4)
O46 P30 O49 C49 -168.2(3)
Ru1 P30 O49 C49 -37.7(4)
P30 O49 C49 C51 -98.3(4)
P30 O49 C49 C50 138.8(3)
O46 P30 O52 C52 -40.1(4)
O49 P30 O52 C52 61.9(4)
Ru1 P30 O52 C52 -172.2(3)
P30 O52 C52 C53 -136.8(4)
P30 O52 C52 C54 101.9(4)
